data_7202766
loop_
_publ_author_name
'Wang, Jing'
'Ding, Liyu'
'Yang, Caiqin'

_publ_section_title
;
 Three concomitant polymorphs of 1?:?1
 4,4?-dihydroxybenzophenone/1,2-bis(4-pyridyl)-ethylene: applications
 of hydrothermal method in searching polymorphs
;
_journal_issue 7
_journal_name_full CrystEngComm
_journal_page_first 591
_journal_paper_doi 10.1039/b701746d
_journal_volume 9
_journal_year 2007
_chemical_formula_sum 'C25 H20 N2 O3'
_chemical_formula_weight 396.43
_chemical_name_systematic
;
?
;
_space_group_IT_number 15
_symmetry_cell_setting monoclinic
_symmetry_space_group_name_Hall '-C 2yc'
_symmetry_space_group_name_H-M 'C 1 2/c 1'
_atom_sites_solution_hydrogens geom
_atom_sites_solution_primary direct
_atom_sites_solution_secondary difmap
_audit_creation_method SHELXL-97
_cell_angle_alpha 90.00
_cell_angle_beta 101.123(3)
_cell_angle_gamma 90.00
_cell_formula_units_Z 4
_cell_length_a 23.760(2)
_cell_length_b 6.0368(5)
_cell_length_c 13.6085(12)
_cell_measurement_temperature 90(1)
_cell_volume 1915.3(3)
_computing_cell_refinement SMART
_computing_data_collection SMART
_computing_data_reduction SAINT
_computing_molecular_graphics XP
_computing_publication_material XCIF
_computing_structure_refinement 'SHELXL-97 (Sheldrick, 1997)'
_computing_structure_solution 'SHELXS-97 (Sheldrick, 1990)'
_diffrn_ambient_temperature 90(1)
_diffrn_measured_fraction_theta_full 0.899
_diffrn_measured_fraction_theta_max 0.899
_diffrn_measurement_device_type 'SMART CCD 1000'
_diffrn_radiation_monochromator graphite
_diffrn_radiation_source 'fine-focus sealed tube'
_diffrn_radiation_type MoK\a
_diffrn_radiation_wavelength 0.71073
_diffrn_reflns_av_R_equivalents 0.0571
_diffrn_reflns_av_sigmaI/netI 0.0467
_diffrn_reflns_limit_h_max 23
_diffrn_reflns_limit_h_min -34
_diffrn_reflns_limit_k_max 6
_diffrn_reflns_limit_k_min -8
_diffrn_reflns_limit_l_max 18
_diffrn_reflns_limit_l_min -20
_diffrn_reflns_number 6628
_diffrn_reflns_theta_full 32.34
_diffrn_reflns_theta_max 32.34
_diffrn_reflns_theta_min 1.75
_exptl_absorpt_coefficient_mu 0.091
_exptl_crystal_colour yellow
_exptl_crystal_density_diffrn 1.375
_exptl_crystal_density_method 'not measured'
_exptl_crystal_description block
_exptl_crystal_F_000 832
_exptl_crystal_size_max 0.41
_exptl_crystal_size_mid 0.36
_exptl_crystal_size_min 0.28
_refine_diff_density_max 0.550
_refine_diff_density_min -0.262
_refine_diff_density_rms 0.098
_refine_ls_extinction_coef 0.0171(19)
_refine_ls_extinction_expression Fc^*^=kFc[1+0.001xFc^2^\l^3^/sin(2\q)]^-1/4^
_refine_ls_extinction_method SHELXL
_refine_ls_goodness_of_fit_ref 1.046
_refine_ls_hydrogen_treatment mixed
_refine_ls_matrix_type full
_refine_ls_number_parameters 178
_refine_ls_number_reflns 3074
_refine_ls_number_restraints 0
_refine_ls_restrained_S_all 1.046
_refine_ls_R_factor_all 0.0522
_refine_ls_R_factor_gt 0.0416
_refine_ls_shift/su_max 0.000
_refine_ls_shift/su_mean 0.000
_refine_ls_structure_factor_coef Fsqd
_refine_ls_weighting_details 'calc w=1/[\s^2^(Fo^2^)+(0.0609P)^2^+0.8534P] where P=(Fo^2^+2Fc^2^)/3'
_refine_ls_weighting_scheme calc
_refine_ls_wR_factor_gt 0.1078
_refine_ls_wR_factor_ref 0.1177
_reflns_number_gt 2536
_reflns_number_total 3074
_reflns_threshold_expression >2sigma(I)
_cod_data_source_file b701746d.txt
_cod_data_source_block c2c
_cod_original_sg_symbol_H-M C2/c
_cod_database_code 7202766

loop_
_symmetry_equiv_pos_as_xyz
'x, y, z'
'-x, y, -z+1/2'
'x+1/2, y+1/2, z'
'-x+1/2, y+1/2, -z+1/2'
'-x, -y, -z'
'x, -y, z-1/2'
'-x+1/2, -y+1/2, -z'
'x+1/2, -y+1/2, z-1/2'

loop_
_atom_site_label
_atom_site_type_symbol
_atom_site_fract_x
_atom_site_fract_y
_atom_site_fract_z
_atom_site_U_iso_or_equiv
_atom_site_adp_type
_atom_site_occupancy
_atom_site_symmetry_multiplicity
_atom_site_calc_flag
_atom_site_refinement_flags
_atom_site_disorder_assembly
_atom_site_disorder_group
N1 N 0.16434(4) -0.25068(15) 0.74787(6) 0.01645(19) Uani 1 1 d . . .
O1 O 0.11904(3) 0.07490(13) 0.60992(5) 0.01824(18) Uani 1 1 d . . .
O2 O 0.0000 -0.50730(18) 0.2500 0.0216(2) Uani 1 2 d S . .
C1 C 0.05218(4) 0.02577(16) 0.34599(7) 0.01398(19) Uani 1 1 d . . .
C2 C 0.08279(4) 0.11070(17) 0.43586(7) 0.0151(2) Uani 1 1 d . . .
C3 C 0.08902(4) -0.01368(17) 0.52390(7) 0.01414(19) Uani 1 1 d . . .
C4 C 0.06470(4) -0.22452(18) 0.52128(7) 0.0170(2) Uani 1 1 d . . .
C5 C 0.03557(4) -0.30980(17) 0.43154(7) 0.0161(2) Uani 1 1 d . . .
C6 C 0.02845(4) -0.18685(16) 0.34260(7) 0.01245(18) Uani 1 1 d . . .
C7 C 0.0000 -0.3030(2) 0.2500 0.0134(2) Uani 1 2 d S . .
C8 C 0.14486(4) -0.45177(18) 0.76752(7) 0.0179(2) Uani 1 1 d . . .
C9 C 0.17313(4) -0.59130(17) 0.84223(7) 0.0158(2) Uani 1 1 d . . .
C10 C 0.22551(4) -0.52340(16) 0.90032(7) 0.01281(18) Uani 1 1 d . . .
C11 C 0.24628(4) -0.31585(16) 0.87893(7) 0.01394(19) Uani 1 1 d . . .
C12 C 0.21441(4) -0.18615(17) 0.80400(7) 0.01478(19) Uani 1 1 d . . .
C13 C 0.25934(4) -0.65861(16) 0.98032(7) 0.01404(19) Uani 1 1 d . . .
H13A H 0.2983(6) -0.603(2) 1.0066(10) 0.015(3) Uiso 1 1 d . . .
H4A H 0.0673(7) -0.309(3) 0.5833(12) 0.030(4) Uiso 1 1 d . . .
H2A H 0.1012(6) 0.255(2) 0.4385(10) 0.018(3) Uiso 1 1 d . . .
H1A H 0.0497(6) 0.112(2) 0.2863(10) 0.018(3) Uiso 1 1 d . . .
H9A H 0.1547(6) -0.736(2) 0.8518(10) 0.017(3) Uiso 1 1 d . . .
H12A H 0.2275(6) -0.039(2) 0.7889(10) 0.021(3) Uiso 1 1 d . . .
H5A H 0.0190(6) -0.459(2) 0.4282(11) 0.024(4) Uiso 1 1 d . . .
H8A H 0.1083(6) -0.497(2) 0.7266(11) 0.020(3) Uiso 1 1 d . . .
H11A H 0.2838(6) -0.264(2) 0.9145(10) 0.018(3) Uiso 1 1 d . . .
H1 H 0.1295(8) -0.049(3) 0.6551(14) 0.053(5) Uiso 1 1 d . . .

loop_
_atom_site_aniso_label
_atom_site_aniso_U_11
_atom_site_aniso_U_22
_atom_site_aniso_U_33
_atom_site_aniso_U_23
_atom_site_aniso_U_13
_atom_site_aniso_U_12
N1 0.0177(4) 0.0181(4) 0.0131(4) 0.0022(3) 0.0019(3) 0.0028(3)
O1 0.0202(4) 0.0187(4) 0.0128(3) 0.0002(3) -0.0045(2) -0.0016(3)
O2 0.0301(6) 0.0126(5) 0.0193(5) 0.000 -0.0026(4) 0.000
C1 0.0152(4) 0.0136(5) 0.0124(4) 0.0020(3) 0.0006(3) 0.0003(3)
C2 0.0162(4) 0.0129(5) 0.0146(4) 0.0013(3) -0.0012(3) -0.0009(3)
C3 0.0125(4) 0.0169(5) 0.0120(4) -0.0006(3) -0.0003(3) 0.0003(3)
C4 0.0185(4) 0.0186(5) 0.0127(4) 0.0039(3) 0.0002(3) -0.0032(3)
C5 0.0182(4) 0.0153(5) 0.0140(4) 0.0027(3) 0.0008(3) -0.0036(3)
C6 0.0123(4) 0.0134(4) 0.0113(4) 0.0009(3) 0.0015(3) 0.0005(3)
C7 0.0139(5) 0.0131(6) 0.0129(5) 0.000 0.0016(4) 0.000
C8 0.0153(4) 0.0207(5) 0.0162(4) 0.0031(4) -0.0008(3) 0.0006(3)
C9 0.0153(4) 0.0161(5) 0.0153(4) 0.0019(3) 0.0011(3) -0.0004(3)
C10 0.0140(4) 0.0150(5) 0.0097(3) 0.0007(3) 0.0028(3) 0.0015(3)
C11 0.0158(4) 0.0152(5) 0.0106(4) 0.0000(3) 0.0021(3) -0.0002(3)
C12 0.0192(4) 0.0147(5) 0.0109(4) 0.0013(3) 0.0040(3) 0.0010(3)
C13 0.0144(4) 0.0154(5) 0.0119(4) 0.0008(3) 0.0014(3) 0.0008(3)

loop_
_atom_type_symbol
_atom_type_description
_atom_type_scat_dispersion_real
_atom_type_scat_dispersion_imag
_atom_type_scat_source
C C 0.0033 0.0016 'International Tables Vol C Tables 4.2.6.8 and 6.1.1.4'
H H 0.0000 0.0000 'International Tables Vol C Tables 4.2.6.8 and 6.1.1.4'
N N 0.0061 0.0033 'International Tables Vol C Tables 4.2.6.8 and 6.1.1.4'
O O 0.0106 0.0060 'International Tables Vol C Tables 4.2.6.8 and 6.1.1.4'

loop_
_geom_angle_atom_site_label_1
_geom_angle_atom_site_label_2
_geom_angle_atom_site_label_3
_geom_angle
_geom_angle_site_symmetry_1
_geom_angle_site_symmetry_3
_geom_angle_publ_flag
C12 N1 C8 116.77(8) . . ?
C2 C1 C6 120.33(9) . . ?
C1 C2 C3 120.36(9) . . ?
O1 C3 C4 121.83(8) . . ?
O1 C3 C2 118.61(9) . . ?
C4 C3 C2 119.56(8) . . ?
C5 C4 C3 119.79(9) . . ?
C4 C5 C6 121.48(9) . . ?
C1 C6 C5 118.46(8) . . ?
C1 C6 C7 125.13(8) . . ?
C5 C6 C7 116.21(9) . . ?
O2 C7 C6 118.16(6) . . ?
O2 C7 C6 118.16(6) . 2 ?
C6 C7 C6 123.67(12) . 2 ?
N1 C8 C9 123.81(9) . . ?
C8 C9 C10 119.15(9) . . ?
C11 C10 C9 117.11(9) . . ?
C11 C10 C13 119.17(8) . . ?
C9 C10 C13 123.71(9) . . ?
C12 C11 C10 119.60(9) . . ?
N1 C12 C11 123.54(9) . . ?
C13 C13 C10 125.29(11) 7_537 . ?

loop_
_geom_bond_atom_site_label_1
_geom_bond_atom_site_label_2
_geom_bond_distance
_geom_bond_site_symmetry_2
_geom_bond_publ_flag
N1 C12 1.3416(13) . ?
N1 C8 1.3443(14) . ?
O1 C3 1.3576(11) . ?
O2 C7 1.2331(18) . ?
C1 C2 1.3943(13) . ?
C1 C6 1.3991(14) . ?
C2 C3 1.3974(13) . ?
C3 C4 1.3954(14) . ?
C4 C5 1.3817(13) . ?
C5 C6 1.4019(13) . ?
C6 C7 1.4861(11) . ?
C7 C6 1.4861(11) 2 ?
C8 C9 1.3896(13) . ?
C9 C10 1.4008(13) . ?
C10 C11 1.3977(14) . ?
C10 C13 1.4697(13) . ?
C11 C12 1.3887(13) . ?
C13 C13 1.3390(19) 7_537 ?

loop_
_geom_hbond_atom_site_label_D
_geom_hbond_atom_site_label_H
_geom_hbond_atom_site_label_A
_geom_hbond_distance_DH
_geom_hbond_distance_HA
_geom_hbond_distance_DA
_geom_hbond_angle_DHA
_geom_hbond_site_symmetry_A
O1 H1 N1 0.97(2) 1.83(2) 2.7868(11) 167.4(17) .
